data_3000231
loop_
_publ_author_name
'Francois Baril-Robert Nicolas Belanger-Desmarais, Christian Reber'

_journal_name_full 'To be published'
_chemical_formula_sum 'C26 H35 Br3 N Ni P'
_symmetry_space_group_name_Hall '-P 2ac 2ab 3'
_symmetry_space_group_name_H-M 'P a -3'
_cell_angle_alpha 90
_cell_angle_beta 90
_cell_angle_gamma 90
_cell_length_a 17.7361(4)
_cell_length_b 17.7361
_cell_length_c 17.7361
_cell_measurement_temperature 100
_cell_volume 5579.23(13)
_diffrn_ambient_temperature 100
_diffrn_radiation_type CuK\a
_diffrn_radiation_wavelength 1.54178
_refine_ls_goodness_of_fit_ref 1.033
_refine_ls_R_factor_all 0.0359
_refine_ls_R_factor_gt 0.0300
_refine_ls_wR_factor_gt 0.0825
_refine_ls_wR_factor_ref 0.0857
_cod_database_code 3000231
_cod_hold_until_date 2019-09-26

loop_
_atom_site_label
_atom_site_fract_x
_atom_site_fract_y
_atom_site_fract_z
? ? ? ?
